data_4310952
loop_
_publ_author_name
'Valerie Autissier'
'William Clegg'
'Ross W. Harrington'
'Richard A. Henderson'

_publ_section_title
;
 Proton Transfer to Nickel-Thiolate Complexes. 1. Protonation of
 [Ni(SC6H4R-4)2(Ph2PCH2CH2PPh2)] (R = Me, MeO, H, Cl, or NO2)
;
_journal_name_full 'Inorganic Chemistry'
_journal_page_first 3098
_journal_page_last 3105
_journal_paper_doi 10.1021/ic030322e
_journal_volume 43
_journal_year 2004
_chemical_formula_sum 'C76.5 H65 Cl5 Ni2 P4 S4'
_chemical_formula_weight 1531.08
_chemical_name_systematic
;

  ?

;
_space_group_IT_number 2
_symmetry_cell_setting triclinic
_symmetry_space_group_name_Hall '-P 1'
_symmetry_space_group_name_H-M 'P -1'
_atom_sites_solution_hydrogens geom
_atom_sites_solution_primary direct
_atom_sites_solution_secondary difmap
_audit_creation_method SHELXL-97
_cell_angle_alpha 65.2550(10)
_cell_angle_beta 75.7480(10)
_cell_angle_gamma 71.4270(10)
_cell_formula_units_Z 2
_cell_length_a 13.6352(7)
_cell_length_b 16.5127(8)
_cell_length_c 18.9762(10)
_cell_measurement_reflns_used 18479
_cell_measurement_temperature 150(2)
_cell_measurement_theta_max 28.76
_cell_measurement_theta_min 2.26
_cell_volume 3646.4(3)
_computing_cell_refinement 'Bruker SAINT'
_computing_data_collection 'Bruker SMART'
_computing_data_reduction 'Bruker SAINT'
_computing_structure_refinement 'SHELXL-97 (Sheldrick, 1997)'
_computing_structure_solution 'SHELXS-97 (Sheldrick, 1990)'
_diffrn_ambient_temperature 150(2)
_diffrn_measured_fraction_theta_full 0.989
_diffrn_measured_fraction_theta_max 0.989
_diffrn_measurement_device_type 'Bruker SMART 1K CCD diffractometer'
_diffrn_measurement_method '\w rotation with narrow frames'
_diffrn_radiation_monochromator graphite
_diffrn_radiation_source 'fine-focus sealed tube'
_diffrn_radiation_type MoK\a
_diffrn_radiation_wavelength 0.71073
_diffrn_reflns_av_R_equivalents 0.0360
_diffrn_reflns_av_sigmaI/netI 0.0566
_diffrn_reflns_limit_h_max 16
_diffrn_reflns_limit_h_min -16
_diffrn_reflns_limit_k_max 19
_diffrn_reflns_limit_k_min -19
_diffrn_reflns_limit_l_max 22
_diffrn_reflns_limit_l_min -22
_diffrn_reflns_number 26364
_diffrn_reflns_theta_full 25.00
_diffrn_reflns_theta_max 25.00
_diffrn_reflns_theta_min 1.40
_diffrn_standards_decay_% 0
_diffrn_standards_number 0
_exptl_absorpt_coefficient_mu 0.944
_exptl_absorpt_correction_T_max 0.8336
_exptl_absorpt_correction_T_min 0.7038
_exptl_absorpt_correction_type multi-scan
_exptl_crystal_colour red
_exptl_crystal_density_diffrn 1.394
_exptl_crystal_density_method 'not measured'
_exptl_crystal_description block
_exptl_crystal_F_000 1578
_exptl_crystal_size_max 0.40
_exptl_crystal_size_mid 0.20
_exptl_crystal_size_min 0.20
_refine_diff_density_max 1.228
_refine_diff_density_min -0.941
_refine_diff_density_rms 0.088
_refine_ls_extinction_method none
_refine_ls_goodness_of_fit_ref 1.063
_refine_ls_hydrogen_treatment constr
_refine_ls_matrix_type full
_refine_ls_number_parameters 838
_refine_ls_number_reflns 12693
_refine_ls_number_restraints 0
_refine_ls_restrained_S_all 1.063
_refine_ls_R_factor_all 0.0735
_refine_ls_R_factor_gt 0.0482
_refine_ls_shift/su_max 0.001
_refine_ls_shift/su_mean 0.000
_refine_ls_structure_factor_coef Fsqd
_refine_ls_weighting_details 'calc w=1/[\s^2^(Fo^2^)+(0.0607P)^2^+4.7114P] where P=(Fo^2^+2Fc^2^)/3'
_refine_ls_weighting_scheme calc
_refine_ls_wR_factor_gt 0.1165
_refine_ls_wR_factor_ref 0.1322
_reflns_number_gt 9401
_reflns_number_total 12693
_reflns_threshold_expression I>2\s(I)
_cod_data_source_file ic030322e_s_3.cif
_cod_data_source_block rah47
_cod_original_formula_sum 'C76.50 H65 Cl5 Ni2 P4 S4'
_cod_database_code 4310952

loop_
_symmetry_equiv_pos_as_xyz
'x, y, z'
'-x, -y, -z'

loop_
_atom_site_label
_atom_site_type_symbol
_atom_site_fract_x
_atom_site_fract_y
_atom_site_fract_z
_atom_site_U_iso_or_equiv
_atom_site_adp_type
_atom_site_occupancy
_atom_site_symmetry_multiplicity
_atom_site_calc_flag
_atom_site_refinement_flags
_atom_site_disorder_assembly
_atom_site_disorder_group
Ni1 Ni 0.67772(4) 0.72622(3) 0.45146(3) 0.01850(13) Uani 1 1 d . . .
Cl1 Cl 0.61033(10) 0.64250(10) 0.87720(7) 0.0530(4) Uani 1 1 d . . .
Cl2 Cl 0.13604(13) 0.91405(16) 0.47139(14) 0.1050(7) Uani 1 1 d . . .
P1 P 0.68338(8) 0.84809(7) 0.34754(6) 0.0213(2) Uani 1 1 d . . .
P2 P 0.72787(8) 0.64885(7) 0.37498(6) 0.0198(2) Uani 1 1 d . . .
S1 S 0.70654(8) 0.59702(7) 0.55245(6) 0.0254(2) Uani 1 1 d . . .
S2 S 0.60579(8) 0.82311(7) 0.51507(6) 0.0234(2) Uani 1 1 d . . .
C1 C 0.7892(3) 0.8951(3) 0.3432(2) 0.0250(9) Uani 1 1 d . . .
C2 C 0.8453(3) 0.8591(3) 0.4063(3) 0.0308(10) Uani 1 1 d . . .
H2 H 0.8290 0.8088 0.4516 0.037 Uiso 1 1 calc R . .
C3 C 0.9248(4) 0.8964(3) 0.4036(3) 0.0422(12) Uani 1 1 d . . .
H3 H 0.9619 0.8722 0.4472 0.051 Uiso 1 1 calc R . .
C4 C 0.9499(4) 0.9682(3) 0.3377(3) 0.0435(12) Uani 1 1 d . . .
H4 H 1.0051 0.9928 0.3356 0.052 Uiso 1 1 calc R . .
C5 C 0.8948(4) 1.0048(3) 0.2741(3) 0.0389(11) Uani 1 1 d . . .
H5 H 0.9112 1.0553 0.2292 0.047 Uiso 1 1 calc R . .
C6 C 0.8159(3) 0.9674(3) 0.2763(3) 0.0316(10) Uani 1 1 d . . .
H6 H 0.7799 0.9910 0.2322 0.038 Uiso 1 1 calc R . .
C7 C 0.5700(3) 0.9449(3) 0.3260(2) 0.0254(9) Uani 1 1 d . . .
C8 C 0.4825(3) 0.9323(3) 0.3107(2) 0.0329(10) Uani 1 1 d . . .
H8 H 0.4840 0.8750 0.3096 0.039 Uiso 1 1 calc R . .
C9 C 0.3936(4) 1.0030(4) 0.2972(3) 0.0437(12) Uani 1 1 d . . .
H9 H 0.3340 0.9942 0.2865 0.052 Uiso 1 1 calc R . .
C10 C 0.3905(4) 1.0866(3) 0.2992(3) 0.0442(13) Uani 1 1 d . . .
H10 H 0.3292 1.1352 0.2895 0.053 Uiso 1 1 calc R . .
C11 C 0.4763(4) 1.0992(3) 0.3150(2) 0.0361(11) Uani 1 1 d . . .
H11 H 0.4744 1.1567 0.3162 0.043 Uiso 1 1 calc R . .
C12 C 0.5655(3) 1.0285(3) 0.3293(2) 0.0279(9) Uani 1 1 d . . .
H12 H 0.6241 1.0371 0.3415 0.033 Uiso 1 1 calc R . .
C13 C 0.7199(3) 0.8172(3) 0.2599(2) 0.0259(9) Uani 1 1 d . . .
H13A H 0.6564 0.8206 0.2412 0.031 Uiso 1 1 calc R . .
H13B H 0.7578 0.8607 0.2173 0.031 Uiso 1 1 calc R . .
C14 C 0.7895(3) 0.7195(3) 0.2816(2) 0.0251(9) Uani 1 1 d . . .
H14A H 0.8601 0.7189 0.2869 0.030 Uiso 1 1 calc R . .
H14B H 0.7958 0.6953 0.2405 0.030 Uiso 1 1 calc R . .
C15 C 0.8192(3) 0.5371(3) 0.4037(2) 0.0233(9) Uani 1 1 d . . .
C16 C 0.9196(3) 0.5324(3) 0.4118(2) 0.0304(10) Uani 1 1 d . . .
H16 H 0.9391 0.5874 0.4002 0.037 Uiso 1 1 calc R . .
C17 C 0.9919(4) 0.4481(3) 0.4366(3) 0.0400(12) Uani 1 1 d . . .
H17 H 1.0605 0.4458 0.4415 0.048 Uiso 1 1 calc R . .
C18 C 0.9640(4) 0.3683(3) 0.4539(3) 0.0451(13) Uani 1 1 d . . .
H18 H 1.0134 0.3108 0.4708 0.054 Uiso 1 1 calc R . .
C19 C 0.8645(4) 0.3715(3) 0.4468(3) 0.0474(13) Uani 1 1 d . . .
H19 H 0.8452 0.3161 0.4595 0.057 Uiso 1 1 calc R . .
C20 C 0.7922(4) 0.4559(3) 0.4210(3) 0.0349(11) Uani 1 1 d . . .
H20 H 0.7241 0.4578 0.4153 0.042 Uiso 1 1 calc R . .
C21 C 0.6167(3) 0.6304(3) 0.3524(2) 0.0233(9) Uani 1 1 d . . .
C22 C 0.6068(4) 0.6415(4) 0.2782(3) 0.0543(15) Uani 1 1 d . . .
H22 H 0.6600 0.6591 0.2362 0.065 Uiso 1 1 calc R . .
C23 C 0.5194(5) 0.6269(5) 0.2646(3) 0.077(2) Uani 1 1 d . . .
H23 H 0.5146 0.6332 0.2134 0.092 Uiso 1 1 calc R . .
C24 C 0.4409(4) 0.6039(4) 0.3229(3) 0.0544(14) Uani 1 1 d . . .
H24 H 0.3811 0.5952 0.3125 0.065 Uiso 1 1 calc R . .
C25 C 0.4489(4) 0.5933(4) 0.3972(3) 0.0500(14) Uani 1 1 d . . .
H25 H 0.3945 0.5769 0.4385 0.060 Uiso 1 1 calc R . .
C26 C 0.5365(4) 0.6064(3) 0.4119(3) 0.0392(11) Uani 1 1 d . . .
H26 H 0.5415 0.5987 0.4634 0.047 Uiso 1 1 calc R . .
C27 C 0.6743(3) 0.6170(3) 0.6413(2) 0.0249(9) Uani 1 1 d . . .
C28 C 0.5833(3) 0.6026(3) 0.6904(3) 0.0361(11) Uani 1 1 d . . .
H28 H 0.5338 0.5865 0.6743 0.043 Uiso 1 1 calc R . .
C29 C 0.5624(4) 0.6109(3) 0.7625(3) 0.0400(12) Uani 1 1 d . . .
H29 H 0.4994 0.6004 0.7958 0.048 Uiso 1 1 calc R . .
C30 C 0.6344(4) 0.6345(3) 0.7852(2) 0.0349(11) Uani 1 1 d . . .
C31 C 0.7250(4) 0.6511(3) 0.7374(3) 0.0350(11) Uani 1 1 d . . .
H31 H 0.7735 0.6684 0.7534 0.042 Uiso 1 1 calc R . .
C32 C 0.7449(3) 0.6424(3) 0.6652(2) 0.0309(10) Uani 1 1 d . . .
H32 H 0.8074 0.6539 0.6317 0.037 Uiso 1 1 calc R . .
C33 C 0.4733(3) 0.8458(3) 0.5064(2) 0.0240(9) Uani 1 1 d . . .
C34 C 0.4043(3) 0.9286(3) 0.5077(2) 0.0307(10) Uani 1 1 d . . .
H34 H 0.4294 0.9718 0.5147 0.037 Uiso 1 1 calc R . .
C35 C 0.3006(4) 0.9491(3) 0.4990(3) 0.0414(12) Uani 1 1 d . . .
H35 H 0.2544 1.0054 0.5005 0.050 Uiso 1 1 calc R . .
C36 C 0.2654(4) 0.8862(4) 0.4881(3) 0.0534(15) Uani 1 1 d . . .
C37 C 0.3299(4) 0.8028(4) 0.4884(3) 0.0560(15) Uani 1 1 d . . .
H37 H 0.3038 0.7599 0.4817 0.067 Uiso 1 1 calc R . .
C38 C 0.4336(4) 0.7823(3) 0.4987(3) 0.0409(12) Uani 1 1 d . . .
H38 H 0.4782 0.7242 0.5004 0.049 Uiso 1 1 calc R . .
Ni2 Ni 0.93345(4) 0.26271(3) -0.00227(3) 0.02101(13) Uani 1 1 d . . .
Cl3 Cl 1.42899(13) -0.07200(15) 0.12837(12) 0.0964(7) Uani 1 1 d . . .
Cl4 Cl 1.44401(11) 0.36687(12) -0.05959(8) 0.0592(4) Uani 1 1 d . . .
P3 P 0.77760(8) 0.27821(7) 0.06061(6) 0.0228(2) Uani 1 1 d . . .
P4 P 0.86328(8) 0.34891(7) -0.10776(6) 0.0218(2) Uani 1 1 d . . .
S3 S 0.99114(8) 0.21028(7) 0.11083(6) 0.0275(2) Uani 1 1 d . . .
S4 S 1.07884(8) 0.22310(7) -0.07728(6) 0.0252(2) Uani 1 1 d . . .
C39 C 0.7317(3) 0.1795(3) 0.0752(2) 0.0255(9) Uani 1 1 d . . .
C40 C 0.8008(3) 0.1054(3) 0.0583(2) 0.0305(10) Uani 1 1 d . . .
H40 H 0.8726 0.1050 0.0418 0.037 Uiso 1 1 calc R . .
C41 C 0.7651(4) 0.0323(3) 0.0653(3) 0.0411(12) Uani 1 1 d . . .
H41 H 0.8120 -0.0178 0.0529 0.049 Uiso 1 1 calc R . .
C42 C 0.6623(4) 0.0329(3) 0.0903(3) 0.0458(13) Uani 1 1 d . . .
H42 H 0.6375 -0.0165 0.0939 0.055 Uiso 1 1 calc R . .
C43 C 0.5938(4) 0.1038(3) 0.1102(3) 0.0494(13) Uani 1 1 d . . .
H43 H 0.5229 0.1021 0.1293 0.059 Uiso 1 1 calc R . .
C44 C 0.6283(4) 0.1775(3) 0.1026(3) 0.0396(12) Uani 1 1 d . . .
H44 H 0.5810 0.2268 0.1160 0.047 Uiso 1 1 calc R . .
C45 C 0.7460(3) 0.2932(3) 0.1540(2) 0.0251(9) Uani 1 1 d . . .
C46 C 0.7568(4) 0.3737(3) 0.1551(3) 0.0421(12) Uani 1 1 d . . .
H46 H 0.7819 0.4175 0.1081 0.051 Uiso 1 1 calc R . .
C47 C 0.7315(4) 0.3909(4) 0.2234(3) 0.0475(13) Uani 1 1 d . . .
H47 H 0.7375 0.4470 0.2227 0.057 Uiso 1 1 calc R . .
C48 C 0.6983(4) 0.3282(4) 0.2914(3) 0.0441(12) Uani 1 1 d . . .
H48 H 0.6812 0.3401 0.3383 0.053 Uiso 1 1 calc R . .
C49 C 0.6894(4) 0.2466(4) 0.2922(3) 0.0491(13) Uani 1 1 d . . .
H49 H 0.6669 0.2022 0.3399 0.059 Uiso 1 1 calc R . .
C50 C 0.7132(4) 0.2300(3) 0.2239(3) 0.0349(11) Uani 1 1 d . . .
H50 H 0.7068 0.1738 0.2250 0.042 Uiso 1 1 calc R . .
C51 C 0.6873(3) 0.3767(3) -0.0010(2) 0.0264(9) Uani 1 1 d . . .
H51A H 0.6151 0.3691 0.0169 0.032 Uiso 1 1 calc R . .
H51B H 0.6897 0.4342 0.0025 0.032 Uiso 1 1 calc R . .
C52 C 0.7200(3) 0.3817(3) -0.0853(2) 0.0270(9) Uani 1 1 d . . .
H52A H 0.6928 0.4451 -0.1214 0.032 Uiso 1 1 calc R . .
H52B H 0.6894 0.3400 -0.0936 0.032 Uiso 1 1 calc R . .
C53 C 0.9105(3) 0.4525(3) -0.1434(2) 0.0216(8) Uani 1 1 d . . .
C54 C 0.8813(3) 0.5070(3) -0.0990(2) 0.0310(10) Uani 1 1 d . . .
H54 H 0.8303 0.4943 -0.0542 0.037 Uiso 1 1 calc R . .
C55 C 0.9253(4) 0.5797(3) -0.1188(3) 0.0333(10) Uani 1 1 d . . .
H55 H 0.9050 0.6163 -0.0877 0.040 Uiso 1 1 calc R . .
C56 C 0.9985(4) 0.5987(3) -0.1840(3) 0.0381(11) Uani 1 1 d . . .
H56 H 1.0289 0.6487 -0.1981 0.046 Uiso 1 1 calc R . .
C57 C 1.0281(4) 0.5450(3) -0.2290(3) 0.0410(12) Uani 1 1 d . . .
H57 H 1.0782 0.5587 -0.2742 0.049 Uiso 1 1 calc R . .
C58 C 0.9854(3) 0.4717(3) -0.2087(2) 0.0315(10) Uani 1 1 d . . .
H58 H 1.0071 0.4343 -0.2393 0.038 Uiso 1 1 calc R . .
C59 C 0.8789(3) 0.3173(3) -0.1916(2) 0.0242(9) Uani 1 1 d . . .
C60 C 0.9160(4) 0.2260(3) -0.1843(3) 0.0363(11) Uani 1 1 d . . .
H60 H 0.9380 0.1801 -0.1365 0.044 Uiso 1 1 calc R . .
C61 C 0.9210(4) 0.2019(3) -0.2472(3) 0.0468(13) Uani 1 1 d . . .
H61 H 0.9467 0.1393 -0.2421 0.056 Uiso 1 1 calc R . .
C62 C 0.8891(4) 0.2679(3) -0.3171(3) 0.0408(12) Uani 1 1 d . . .
H62 H 0.8929 0.2509 -0.3599 0.049 Uiso 1 1 calc R . .
C63 C 0.8517(4) 0.3589(3) -0.3242(3) 0.0350(11) Uani 1 1 d . . .
H63 H 0.8295 0.4046 -0.3721 0.042 Uiso 1 1 calc R . .
C64 C 0.8463(3) 0.3837(3) -0.2619(2) 0.0289(10) Uani 1 1 d . . .
H64 H 0.8203 0.4463 -0.2671 0.035 Uiso 1 1 calc R . .
C65 C 1.1145(3) 0.1316(3) 0.1119(2) 0.0295(10) Uani 1 1 d . . .
C66 C 1.1283(4) 0.0465(3) 0.1089(3) 0.0410(12) Uani 1 1 d . . .
H66 H 1.0702 0.0307 0.1033 0.049 Uiso 1 1 calc R . .
C67 C 1.2235(4) -0.0158(4) 0.1137(3) 0.0531(14) Uani 1 1 d . . .
H67 H 1.2315 -0.0739 0.1112 0.064 Uiso 1 1 calc R . .
C68 C 1.3071(4) 0.0071(4) 0.1223(3) 0.0529(15) Uani 1 1 d . . .
C69 C 1.2972(4) 0.0904(4) 0.1256(3) 0.0527(14) Uani 1 1 d . . .
H69 H 1.3558 0.1055 0.1313 0.063 Uiso 1 1 calc R . .
C70 C 1.2007(4) 0.1525(3) 0.1205(3) 0.0411(12) Uani 1 1 d . . .
H70 H 1.1933 0.2105 0.1229 0.049 Uiso 1 1 calc R . .
C71 C 1.1780(3) 0.2630(3) -0.0672(2) 0.0232(9) Uani 1 1 d . . .
C72 C 1.2807(3) 0.2120(3) -0.0726(3) 0.0374(11) Uani 1 1 d . . .
H72 H 1.2952 0.1550 -0.0790 0.045 Uiso 1 1 calc R . .
C73 C 1.3626(4) 0.2426(4) -0.0690(3) 0.0434(13) Uani 1 1 d . . .
H73 H 1.4323 0.2066 -0.0722 0.052 Uiso 1 1 calc R . .
C74 C 1.3418(4) 0.3251(3) -0.0609(2) 0.0359(11) Uani 1 1 d . . .
C75 C 1.2408(4) 0.3763(3) -0.0544(3) 0.0357(11) Uani 1 1 d . . .
H75 H 1.2268 0.4328 -0.0473 0.043 Uiso 1 1 calc R . .
C76 C 1.1593(3) 0.3456(3) -0.0582(2) 0.0310(10) Uani 1 1 d . . .
H76 H 1.0898 0.3819 -0.0546 0.037 Uiso 1 1 calc R . .
Cl5 Cl 1.1227(2) 0.1889(2) 0.3771(2) 0.0644(8) Uani 0.50 1 d P . .
Cl6 Cl 0.9306(3) 0.1962(2) 0.33166(19) 0.0709(9) Uani 0.50 1 d P . .
C77 C 1.0756(11) 0.1531(8) 0.3170(9) 0.084(5) Uani 0.50 1 d P . .

loop_
_atom_site_aniso_label
_atom_site_aniso_U_11
_atom_site_aniso_U_22
_atom_site_aniso_U_33
_atom_site_aniso_U_23
_atom_site_aniso_U_13
_atom_site_aniso_U_12
Ni1 0.0245(3) 0.0154(2) 0.0174(3) -0.0067(2) -0.0036(2) -0.0057(2)
Cl1 0.0548(8) 0.0648(9) 0.0288(6) -0.0272(6) -0.0128(5) 0.0182(7)
Cl2 0.0430(9) 0.1293(17) 0.1455(19) -0.0351(15) -0.0349(11) -0.0293(10)
P1 0.0291(6) 0.0171(5) 0.0198(5) -0.0069(4) -0.0046(4) -0.0072(4)
P2 0.0235(5) 0.0178(5) 0.0198(5) -0.0082(4) -0.0014(4) -0.0065(4)
S1 0.0358(6) 0.0185(5) 0.0203(5) -0.0068(4) -0.0051(4) -0.0040(4)
S2 0.0281(5) 0.0205(5) 0.0244(5) -0.0116(4) -0.0073(4) -0.0022(4)
C1 0.029(2) 0.019(2) 0.027(2) -0.0098(17) -0.0037(18) -0.0046(17)
C2 0.034(2) 0.028(2) 0.033(2) -0.0094(19) -0.0067(19) -0.0112(19)
C3 0.034(3) 0.045(3) 0.052(3) -0.018(2) -0.012(2) -0.009(2)
C4 0.035(3) 0.039(3) 0.065(4) -0.023(3) -0.003(2) -0.018(2)
C5 0.039(3) 0.023(2) 0.049(3) -0.008(2) 0.003(2) -0.014(2)
C6 0.036(3) 0.023(2) 0.034(2) -0.0069(19) -0.003(2) -0.0112(19)
C7 0.032(2) 0.023(2) 0.018(2) -0.0031(17) -0.0060(17) -0.0065(18)
C8 0.039(3) 0.032(2) 0.029(2) -0.0077(19) -0.009(2) -0.011(2)
C9 0.033(3) 0.055(3) 0.037(3) -0.010(2) -0.012(2) -0.007(2)
C10 0.039(3) 0.041(3) 0.038(3) -0.011(2) -0.008(2) 0.007(2)
C11 0.046(3) 0.027(2) 0.029(2) -0.0085(19) -0.004(2) -0.005(2)
C12 0.036(2) 0.025(2) 0.021(2) -0.0088(17) -0.0030(18) -0.0058(19)
C13 0.040(3) 0.020(2) 0.019(2) -0.0051(17) -0.0033(18) -0.0106(18)
C14 0.033(2) 0.025(2) 0.019(2) -0.0087(17) 0.0000(17) -0.0109(18)
C15 0.028(2) 0.019(2) 0.021(2) -0.0089(17) 0.0011(17) -0.0046(17)
C16 0.032(2) 0.031(2) 0.032(2) -0.016(2) -0.0044(19) -0.0062(19)
C17 0.031(3) 0.049(3) 0.039(3) -0.024(2) -0.010(2) 0.007(2)
C18 0.044(3) 0.029(3) 0.043(3) -0.009(2) -0.001(2) 0.007(2)
C19 0.053(3) 0.021(2) 0.052(3) -0.007(2) 0.006(3) -0.006(2)
C20 0.034(3) 0.026(2) 0.041(3) -0.010(2) 0.003(2) -0.010(2)
C21 0.029(2) 0.020(2) 0.026(2) -0.0123(17) -0.0030(17) -0.0074(17)
C22 0.058(4) 0.092(4) 0.033(3) -0.026(3) 0.004(2) -0.047(3)
C23 0.078(4) 0.145(7) 0.043(3) -0.037(4) -0.007(3) -0.070(5)
C24 0.046(3) 0.072(4) 0.062(4) -0.028(3) -0.012(3) -0.028(3)
C25 0.042(3) 0.071(4) 0.058(3) -0.038(3) 0.007(2) -0.031(3)
C26 0.045(3) 0.053(3) 0.037(3) -0.029(2) 0.005(2) -0.025(2)
C27 0.033(2) 0.018(2) 0.020(2) -0.0063(16) -0.0092(18) 0.0022(17)
C28 0.030(3) 0.046(3) 0.031(2) -0.015(2) -0.003(2) -0.009(2)
C29 0.032(3) 0.052(3) 0.030(2) -0.015(2) 0.001(2) -0.004(2)
C30 0.040(3) 0.032(2) 0.022(2) -0.0122(19) -0.009(2) 0.012(2)
C31 0.039(3) 0.035(3) 0.032(2) -0.016(2) -0.012(2) 0.000(2)
C32 0.032(2) 0.032(2) 0.025(2) -0.0103(19) -0.0020(18) -0.0058(19)
C33 0.028(2) 0.024(2) 0.020(2) -0.0074(17) 0.0001(17) -0.0100(18)
C34 0.031(2) 0.033(2) 0.028(2) -0.0123(19) -0.0036(18) -0.0062(19)
C35 0.031(3) 0.040(3) 0.042(3) -0.008(2) -0.005(2) -0.004(2)
C36 0.032(3) 0.071(4) 0.056(3) -0.012(3) -0.011(2) -0.022(3)
C37 0.049(3) 0.060(4) 0.076(4) -0.026(3) -0.009(3) -0.033(3)
C38 0.045(3) 0.034(3) 0.051(3) -0.018(2) -0.003(2) -0.019(2)
Ni2 0.0209(3) 0.0176(3) 0.0217(3) -0.0056(2) -0.0020(2) -0.0039(2)
Cl3 0.0552(10) 0.1237(16) 0.1156(15) -0.0798(13) -0.0466(10) 0.0467(10)
Cl4 0.0516(8) 0.1111(12) 0.0445(7) -0.0429(8) 0.0048(6) -0.0474(8)
P3 0.0218(5) 0.0176(5) 0.0266(6) -0.0071(4) -0.0006(4) -0.0051(4)
P4 0.0229(5) 0.0176(5) 0.0236(5) -0.0066(4) -0.0029(4) -0.0051(4)
S3 0.0270(6) 0.0291(6) 0.0245(5) -0.0085(4) -0.0038(4) -0.0057(4)
S4 0.0239(5) 0.0265(5) 0.0268(5) -0.0132(4) -0.0018(4) -0.0047(4)
C39 0.031(2) 0.021(2) 0.025(2) -0.0087(17) -0.0014(18) -0.0088(18)
C40 0.034(2) 0.024(2) 0.030(2) -0.0084(18) -0.0010(19) -0.0069(19)
C41 0.060(3) 0.023(2) 0.044(3) -0.016(2) -0.008(2) -0.009(2)
C42 0.066(4) 0.026(3) 0.057(3) -0.014(2) -0.016(3) -0.022(2)
C43 0.040(3) 0.042(3) 0.076(4) -0.023(3) -0.009(3) -0.020(2)
C44 0.032(3) 0.027(2) 0.062(3) -0.019(2) -0.002(2) -0.010(2)
C45 0.021(2) 0.025(2) 0.030(2) -0.0125(18) -0.0019(17) -0.0035(17)
C46 0.056(3) 0.037(3) 0.041(3) -0.019(2) 0.008(2) -0.026(2)
C47 0.061(4) 0.047(3) 0.052(3) -0.032(3) -0.002(3) -0.022(3)
C48 0.046(3) 0.058(3) 0.036(3) -0.027(3) -0.002(2) -0.013(3)
C49 0.064(4) 0.047(3) 0.030(3) -0.010(2) 0.000(2) -0.017(3)
C50 0.047(3) 0.022(2) 0.031(2) -0.0084(19) 0.000(2) -0.009(2)
C51 0.020(2) 0.020(2) 0.036(2) -0.0095(18) -0.0013(18) -0.0025(17)
C52 0.024(2) 0.025(2) 0.030(2) -0.0080(18) -0.0051(18) -0.0057(18)
C53 0.023(2) 0.018(2) 0.022(2) -0.0062(16) -0.0057(16) -0.0029(16)
C54 0.033(2) 0.030(2) 0.030(2) -0.0132(19) 0.0043(19) -0.0121(19)
C55 0.042(3) 0.028(2) 0.035(3) -0.019(2) -0.002(2) -0.008(2)
C56 0.043(3) 0.032(3) 0.045(3) -0.014(2) -0.002(2) -0.022(2)
C57 0.049(3) 0.044(3) 0.034(3) -0.015(2) 0.007(2) -0.026(2)
C58 0.039(3) 0.033(2) 0.030(2) -0.0157(19) 0.0017(19) -0.016(2)
C59 0.025(2) 0.021(2) 0.030(2) -0.0103(18) -0.0041(17) -0.0077(17)
C60 0.050(3) 0.023(2) 0.035(3) -0.009(2) -0.015(2) -0.004(2)
C61 0.066(4) 0.028(3) 0.055(3) -0.024(2) -0.025(3) 0.002(2)
C62 0.047(3) 0.046(3) 0.041(3) -0.025(2) -0.014(2) -0.007(2)
C63 0.041(3) 0.035(3) 0.028(2) -0.007(2) -0.012(2) -0.009(2)
C64 0.033(2) 0.023(2) 0.033(2) -0.0093(19) -0.0114(19) -0.0058(18)
C65 0.030(2) 0.034(2) 0.019(2) -0.0046(18) -0.0057(17) -0.0053(19)
C66 0.042(3) 0.039(3) 0.048(3) -0.021(2) -0.016(2) -0.003(2)
C67 0.056(4) 0.050(3) 0.061(4) -0.034(3) -0.022(3) 0.007(3)
C68 0.040(3) 0.067(4) 0.041(3) -0.025(3) -0.018(2) 0.018(3)
C69 0.034(3) 0.068(4) 0.054(3) -0.017(3) -0.020(2) -0.007(3)
C70 0.036(3) 0.040(3) 0.043(3) -0.007(2) -0.016(2) -0.008(2)
C71 0.022(2) 0.026(2) 0.0188(19) -0.0084(17) -0.0016(16) -0.0037(17)
C72 0.029(3) 0.043(3) 0.047(3) -0.029(2) -0.007(2) -0.001(2)
C73 0.022(2) 0.070(4) 0.049(3) -0.040(3) -0.002(2) -0.003(2)
C74 0.034(3) 0.059(3) 0.026(2) -0.020(2) -0.0014(19) -0.022(2)
C75 0.048(3) 0.032(2) 0.034(3) -0.015(2) -0.002(2) -0.018(2)
C76 0.032(2) 0.028(2) 0.032(2) -0.0104(19) -0.0036(19) -0.0068(19)
Cl5 0.0538(17) 0.0594(18) 0.094(2) -0.0449(17) 0.0049(16) -0.0211(14)
Cl6 0.084(2) 0.065(2) 0.0641(19) -0.0099(16) -0.0133(17) -0.0350(17)
C77 0.097(11) 0.036(6) 0.126(12) 0.001(7) -0.064(9) -0.033(7)

loop_
_atom_type_symbol
_atom_type_description
_atom_type_scat_dispersion_real
_atom_type_scat_dispersion_imag
_atom_type_scat_source
C C 0.0033 0.0016 'International Tables Vol C Tables 4.2.6.8 and 6.1.1.4'
H H 0.0000 0.0000 'International Tables Vol C Tables 4.2.6.8 and 6.1.1.4'
P P 0.1023 0.0942 'International Tables Vol C Tables 4.2.6.8 and 6.1.1.4'
S S 0.1246 0.1234 'International Tables Vol C Tables 4.2.6.8 and 6.1.1.4'
Ni Ni 0.3393 1.1124 'International Tables Vol C Tables 4.2.6.8 and 6.1.1.4'
Cl Cl 0.1484 0.1585 'International Tables Vol C Tables 4.2.6.8 and 6.1.1.4'

loop_
_geom_angle_atom_site_label_1
_geom_angle_atom_site_label_2
_geom_angle_atom_site_label_3
_geom_angle
_geom_angle_site_symmetry_1
_geom_angle_site_symmetry_3
_geom_angle_publ_flag
P1 Ni1 P2 87.26(4) . . ?
P1 Ni1 S1 168.36(5) . . ?
P1 Ni1 S2 85.61(4) . . ?
P2 Ni1 S1 89.49(4) . . ?
P2 Ni1 S2 169.72(4) . . ?
S1 Ni1 S2 98.91(4) . . ?
Ni1 P1 C1 110.46(13) . . ?
Ni1 P1 C7 121.22(13) . . ?
Ni1 P1 C13 109.75(13) . . ?
C1 P1 C7 105.93(18) . . ?
C1 P1 C13 103.36(19) . . ?
C7 P1 C13 104.57(18) . . ?
Ni1 P2 C14 107.68(13) . . ?
Ni1 P2 C15 120.34(13) . . ?
Ni1 P2 C21 110.94(13) . . ?
C14 P2 C15 105.68(18) . . ?
C14 P2 C21 106.08(19) . . ?
C15 P2 C21 105.19(18) . . ?
Ni1 S1 C27 111.24(13) . . ?
Ni1 S2 C33 100.50(13) . . ?
P1 C1 C2 120.4(3) . . ?
P1 C1 C6 120.5(3) . . ?
C2 C1 C6 119.1(4) . . ?
C1 C2 C3 120.4(4) . . ?
C2 C3 C4 120.1(5) . . ?
C3 C4 C5 120.3(4) . . ?
C4 C5 C6 119.9(4) . . ?
C1 C6 C5 120.3(4) . . ?
P1 C7 C8 118.3(3) . . ?
P1 C7 C12 122.4(3) . . ?
C8 C7 C12 119.1(4) . . ?
C7 C8 C9 120.0(4) . . ?
C8 C9 C10 120.4(5) . . ?
C9 C10 C11 119.9(4) . . ?
C10 C11 C12 120.1(4) . . ?
C7 C12 C11 120.4(4) . . ?
P1 C13 C14 108.5(3) . . ?
P2 C14 C13 107.1(3) . . ?
P2 C15 C16 118.2(3) . . ?
P2 C15 C20 123.1(3) . . ?
C16 C15 C20 118.6(4) . . ?
C15 C16 C17 120.8(4) . . ?
C16 C17 C18 119.9(5) . . ?
C17 C18 C19 120.2(4) . . ?
C18 C19 C20 120.1(5) . . ?
C15 C20 C19 120.4(5) . . ?
P2 C21 C22 123.0(3) . . ?
P2 C21 C26 118.9(3) . . ?
C22 C21 C26 118.1(4) . . ?
C21 C22 C23 120.3(5) . . ?
C22 C23 C24 121.4(5) . . ?
C23 C24 C25 119.2(5) . . ?
C24 C25 C26 120.0(5) . . ?
C21 C26 C25 121.0(4) . . ?
S1 C27 C28 121.7(3) . . ?
S1 C27 C32 119.9(3) . . ?
C28 C27 C32 118.3(4) . . ?
C27 C28 C29 121.5(4) . . ?
C28 C29 C30 118.9(4) . . ?
Cl1 C30 C29 119.3(4) . . ?
Cl1 C30 C31 119.3(4) . . ?
C29 C30 C31 121.4(4) . . ?
C30 C31 C32 119.1(4) . . ?
C27 C32 C31 120.8(4) . . ?
S2 C33 C34 120.5(3) . . ?
S2 C33 C38 121.6(3) . . ?
C34 C33 C38 118.0(4) . . ?
C33 C34 C35 121.6(4) . . ?
C34 C35 C36 118.6(5) . . ?
Cl2 C36 C35 119.1(5) . . ?
Cl2 C36 C37 119.1(4) . . ?
C35 C36 C37 121.8(5) . . ?
C36 C37 C38 119.0(5) . . ?
C33 C38 C37 120.9(5) . . ?
P3 Ni2 P4 87.17(4) . . ?
P3 Ni2 S3 87.29(4) . . ?
P3 Ni2 S4 164.35(5) . . ?
P4 Ni2 S3 164.27(5) . . ?
P4 Ni2 S4 87.87(4) . . ?
S3 Ni2 S4 101.10(4) . . ?
Ni2 P3 C39 107.49(14) . . ?
Ni2 P3 C45 123.15(14) . . ?
Ni2 P3 C51 110.24(14) . . ?
C39 P3 C45 106.70(18) . . ?
C39 P3 C51 104.00(19) . . ?
C45 P3 C51 103.67(19) . . ?
Ni2 P4 C52 110.64(13) . . ?
Ni2 P4 C53 103.98(13) . . ?
Ni2 P4 C59 125.10(13) . . ?
C52 P4 C53 107.83(18) . . ?
C52 P4 C59 101.70(19) . . ?
C53 P4 C59 106.71(18) . . ?
Ni2 S3 C65 111.48(14) . . ?
Ni2 S4 C71 109.19(13) . . ?
P3 C39 C40 119.9(3) . . ?
P3 C39 C44 120.7(3) . . ?
C40 C39 C44 119.4(4) . . ?
C39 C40 C41 120.1(4) . . ?
C40 C41 C42 119.5(4) . . ?
C41 C42 C43 121.1(4) . . ?
C42 C43 C44 119.8(5) . . ?
C39 C44 C43 120.0(4) . . ?
P3 C45 C46 117.8(3) . . ?
P3 C45 C50 124.5(3) . . ?
C46 C45 C50 117.7(4) . . ?
C45 C46 C47 121.0(4) . . ?
C46 C47 C48 120.3(5) . . ?
C47 C48 C49 119.8(5) . . ?
C48 C49 C50 119.9(5) . . ?
C45 C50 C49 121.2(4) . . ?
P3 C51 C52 108.4(3) . . ?
P4 C52 C51 111.1(3) . . ?
P4 C53 C54 119.2(3) . . ?
P4 C53 C58 121.2(3) . . ?
C54 C53 C58 119.1(4) . . ?
C53 C54 C55 121.0(4) . . ?
C54 C55 C56 119.5(4) . . ?
C55 C56 C57 120.1(4) . . ?
C56 C57 C58 120.5(4) . . ?
C53 C58 C57 119.8(4) . . ?
P4 C59 C60 120.3(3) . . ?
P4 C59 C64 120.1(3) . . ?
C60 C59 C64 119.4(4) . . ?
C59 C60 C61 119.9(4) . . ?
C60 C61 C62 120.7(4) . . ?
C61 C62 C63 119.5(4) . . ?
C62 C63 C64 120.3(4) . . ?
C59 C64 C63 120.3(4) . . ?
S3 C65 C66 122.3(4) . . ?
S3 C65 C70 119.8(4) . . ?
C66 C65 C70 117.8(4) . . ?
C65 C66 C67 121.8(5) . . ?
C66 C67 C68 118.9(5) . . ?
Cl3 C68 C67 119.2(5) . . ?
Cl3 C68 C69 119.5(5) . . ?
C67 C68 C69 121.4(5) . . ?
C68 C69 C70 119.0(5) . . ?
C65 C70 C69 121.2(5) . . ?
S4 C71 C72 119.0(3) . . ?
S4 C71 C76 122.9(3) . . ?
C72 C71 C76 118.0(4) . . ?
C71 C72 C73 121.3(4) . . ?
C72 C73 C74 119.3(4) . . ?
Cl4 C74 C73 120.1(4) . . ?
Cl4 C74 C75 119.4(4) . . ?
C73 C74 C75 120.5(4) . . ?
C74 C75 C76 120.0(4) . . ?
C71 C76 C75 120.8(4) . . ?
Cl5 C77 Cl6 104.9(9) . . ?

loop_
_geom_bond_atom_site_label_1
_geom_bond_atom_site_label_2
_geom_bond_distance
_geom_bond_site_symmetry_2
_geom_bond_publ_flag
Ni1 P1 2.1556(11) . ?
Ni1 P2 2.1710(11) . ?
Ni1 S1 2.1892(11) . ?
Ni1 S2 2.2389(11) . ?
Cl1 C30 1.749(4) . ?
Cl2 C36 1.750(5) . ?
P1 C1 1.815(4) . ?
P1 C7 1.817(4) . ?
P1 C13 1.848(4) . ?
P2 C14 1.835(4) . ?
P2 C15 1.811(4) . ?
P2 C21 1.816(4) . ?
S1 C27 1.776(4) . ?
S2 C33 1.759(4) . ?
C1 C2 1.392(6) . ?
C1 C6 1.396(6) . ?
C2 C3 1.388(6) . ?
C3 C4 1.376(7) . ?
C4 C5 1.390(7) . ?
C5 C6 1.384(6) . ?
C7 C8 1.389(6) . ?
C7 C12 1.389(6) . ?
C8 C9 1.378(6) . ?
C9 C10 1.384(7) . ?
C10 C11 1.372(7) . ?
C11 C12 1.382(6) . ?
C13 C14 1.528(5) . ?
C15 C16 1.389(6) . ?
C15 C20 1.389(6) . ?
C16 C17 1.393(6) . ?
C17 C18 1.372(7) . ?
C18 C19 1.378(7) . ?
C19 C20 1.394(6) . ?
C21 C22 1.376(6) . ?
C21 C26 1.386(6) . ?
C22 C23 1.390(7) . ?
C23 C24 1.356(8) . ?
C24 C25 1.373(7) . ?
C25 C26 1.389(7) . ?
C27 C28 1.377(6) . ?
C27 C32 1.393(6) . ?
C28 C29 1.383(6) . ?
C29 C30 1.377(7) . ?
C30 C31 1.372(7) . ?
C31 C32 1.388(6) . ?
C33 C34 1.397(6) . ?
C33 C38 1.393(6) . ?
C34 C35 1.380(6) . ?
C35 C36 1.377(7) . ?
C36 C37 1.376(8) . ?
C37 C38 1.388(7) . ?
Ni2 P3 2.1601(11) . ?
Ni2 P4 2.1537(11) . ?
Ni2 S3 2.1946(11) . ?
Ni2 S4 2.2244(11) . ?
Cl3 C68 1.751(5) . ?
Cl4 C74 1.751(4) . ?
P3 C39 1.820(4) . ?
P3 C45 1.820(4) . ?
P3 C51 1.836(4) . ?
P4 C52 1.844(4) . ?
P4 C53 1.821(4) . ?
P4 C59 1.818(4) . ?
S3 C65 1.766(4) . ?
S4 C71 1.760(4) . ?
C39 C40 1.390(6) . ?
C39 C44 1.384(6) . ?
C40 C41 1.385(6) . ?
C41 C42 1.364(7) . ?
C42 C43 1.372(7) . ?
C43 C44 1.380(6) . ?
C45 C46 1.393(6) . ?
C45 C50 1.376(6) . ?
C46 C47 1.379(7) . ?
C47 C48 1.354(7) . ?
C48 C49 1.383(7) . ?
C49 C50 1.377(7) . ?
C51 C52 1.525(6) . ?
C53 C54 1.386(6) . ?
C53 C58 1.391(6) . ?
C54 C55 1.382(6) . ?
C55 C56 1.375(6) . ?
C56 C57 1.384(6) . ?
C57 C58 1.379(6) . ?
C59 C60 1.386(6) . ?
C59 C64 1.392(6) . ?
C60 C61 1.388(6) . ?
C61 C62 1.382(7) . ?
C62 C63 1.383(6) . ?
C63 C64 1.384(6) . ?
C65 C66 1.382(6) . ?
C65 C70 1.388(6) . ?
C66 C67 1.372(7) . ?
C67 C68 1.374(8) . ?
C68 C69 1.365(8) . ?
C69 C70 1.383(7) . ?
C71 C72 1.389(6) . ?
C71 C76 1.381(6) . ?
C72 C73 1.391(6) . ?
C73 C74 1.366(7) . ?
C74 C75 1.374(6) . ?
C75 C76 1.388(6) . ?
Cl5 C77 1.796(14) . ?
Cl6 C77 1.869(15) . ?

loop_
_geom_torsion_atom_site_label_1
_geom_torsion_atom_site_label_2
_geom_torsion_atom_site_label_3
_geom_torsion_atom_site_label_4
_geom_torsion
_geom_torsion_site_symmetry_1
_geom_torsion_site_symmetry_2
_geom_torsion_site_symmetry_3
_geom_torsion_site_symmetry_4
_geom_torsion_publ_flag
P2 Ni1 P1 C1 -111.08(14) . . . . ?
P2 Ni1 P1 C7 124.26(16) . . . . ?
P2 Ni1 P1 C13 2.25(15) . . . . ?
S1 Ni1 P1 C1 -37.1(3) . . . . ?
S1 Ni1 P1 C7 -161.8(2) . . . . ?
S1 Ni1 P1 C13 76.2(3) . . . . ?
S2 Ni1 P1 C1 76.33(14) . . . . ?
S2 Ni1 P1 C7 -48.33(16) . . . . ?
S2 Ni1 P1 C13 -170.34(15) . . . . ?
P1 Ni1 P2 C14 20.78(15) . . . . ?
P1 Ni1 P2 C15 141.80(16) . . . . ?
P1 Ni1 P2 C21 -94.90(14) . . . . ?
S1 Ni1 P2 C14 -148.04(15) . . . . ?
S1 Ni1 P2 C15 -27.02(16) . . . . ?
S1 Ni1 P2 C21 96.29(14) . . . . ?
S2 Ni1 P2 C14 66.9(3) . . . . ?
S2 Ni1 P2 C15 -172.1(3) . . . . ?
S2 Ni1 P2 C21 -48.8(3) . . . . ?
P1 Ni1 S1 C27 107.5(3) . . . . ?
P2 Ni1 S1 C27 -178.73(16) . . . . ?
S2 Ni1 S1 C27 -4.67(16) . . . . ?
P1 Ni1 S2 C33 87.50(13) . . . . ?
P2 Ni1 S2 C33 41.3(3) . . . . ?
S1 Ni1 S2 C33 -103.30(13) . . . . ?
Ni1 P1 C1 C2 -7.6(4) . . . . ?
Ni1 P1 C1 C6 172.0(3) . . . . ?
C7 P1 C1 C2 125.4(3) . . . . ?
C7 P1 C1 C6 -55.0(4) . . . . ?
C13 P1 C1 C2 -124.9(3) . . . . ?
C13 P1 C1 C6 54.7(4) . . . . ?
P1 C1 C2 C3 -178.7(3) . . . . ?
C6 C1 C2 C3 1.7(6) . . . . ?
C1 C2 C3 C4 -1.1(7) . . . . ?
C2 C3 C4 C5 1.0(7) . . . . ?
C3 C4 C5 C6 -1.5(7) . . . . ?
C4 C5 C6 C1 2.2(7) . . . . ?
P1 C1 C6 C5 178.2(3) . . . . ?
C2 C1 C6 C5 -2.2(6) . . . . ?
Ni1 P1 C7 C8 -65.3(4) . . . . ?
Ni1 P1 C7 C12 110.5(3) . . . . ?
C1 P1 C7 C8 168.0(3) . . . . ?
C1 P1 C7 C12 -16.3(4) . . . . ?
C13 P1 C7 C8 59.2(4) . . . . ?
C13 P1 C7 C12 -125.1(3) . . . . ?
P1 C7 C8 C9 177.4(3) . . . . ?
C12 C7 C8 C9 1.5(6) . . . . ?
C7 C8 C9 C10 -0.3(7) . . . . ?
C8 C9 C10 C11 -0.3(7) . . . . ?
C9 C10 C11 C12 -0.2(7) . . . . ?
C10 C11 C12 C7 1.5(6) . . . . ?
P1 C7 C12 C11 -177.9(3) . . . . ?
C8 C7 C12 C11 -2.1(6) . . . . ?
Ni1 P1 C13 C14 -30.0(3) . . . . ?
C1 P1 C13 C14 87.9(3) . . . . ?
C7 P1 C13 C14 -161.4(3) . . . . ?
P1 C13 C14 P2 45.8(3) . . . . ?
Ni1 P2 C14 C13 -44.3(3) . . . . ?
C15 P2 C14 C13 -174.1(3) . . . . ?
C21 P2 C14 C13 74.6(3) . . . . ?
Ni1 P2 C15 C16 -64.7(3) . . . . ?
Ni1 P2 C15 C20 112.6(3) . . . . ?
C14 P2 C15 C16 57.3(3) . . . . ?
C14 P2 C15 C20 -125.4(4) . . . . ?
C21 P2 C15 C16 169.3(3) . . . . ?
C21 P2 C15 C20 -13.5(4) . . . . ?
P2 C15 C16 C17 177.5(3) . . . . ?
C20 C15 C16 C17 0.1(6) . . . . ?
C15 C16 C17 C18 -0.5(7) . . . . ?
C16 C17 C18 C19 0.0(7) . . . . ?
C17 C18 C19 C20 0.8(8) . . . . ?
P2 C15 C20 C19 -176.6(4) . . . . ?
C16 C15 C20 C19 0.6(6) . . . . ?
C18 C19 C20 C15 -1.1(7) . . . . ?
Ni1 P2 C21 C22 136.0(4) . . . . ?
Ni1 P2 C21 C26 -42.3(4) . . . . ?
C14 P2 C21 C22 19.3(5) . . . . ?
C14 P2 C21 C26 -159.0(3) . . . . ?
C15 P2 C21 C22 -92.4(4) . . . . ?
C15 P2 C21 C26 89.3(4) . . . . ?
P2 C21 C22 C23 -179.6(5) . . . . ?
C26 C21 C22 C23 -1.2(8) . . . . ?
C21 C22 C23 C24 1.7(11) . . . . ?
C22 C23 C24 C25 -1.1(11) . . . . ?
C23 C24 C25 C26 0.2(9) . . . . ?
P2 C21 C26 C25 178.8(4) . . . . ?
C22 C21 C26 C25 0.3(7) . . . . ?
C24 C25 C26 C21 0.2(8) . . . . ?
Ni1 S1 C27 C28 102.7(3) . . . . ?
Ni1 S1 C27 C32 -81.4(3) . . . . ?
S1 C27 C28 C29 174.6(4) . . . . ?
C32 C27 C28 C29 -1.4(7) . . . . ?
C27 C28 C29 C30 0.2(7) . . . . ?
C28 C29 C30 Cl1 -178.5(4) . . . . ?
C28 C29 C30 C31 1.0(7) . . . . ?
Cl1 C30 C31 C32 178.4(3) . . . . ?
C29 C30 C31 C32 -1.1(7) . . . . ?
C30 C31 C32 C27 -0.1(6) . . . . ?
S1 C27 C32 C31 -174.7(3) . . . . ?
C28 C27 C32 C31 1.3(6) . . . . ?
Ni1 S2 C33 C34 -153.1(3) . . . . ?
Ni1 S2 C33 C38 27.3(4) . . . . ?
S2 C33 C34 C35 178.3(3) . . . . ?
C38 C33 C34 C35 -2.1(6) . . . . ?
C33 C34 C35 C36 -0.6(7) . . . . ?
C34 C35 C36 Cl2 -176.4(4) . . . . ?
C34 C35 C36 C37 2.3(8) . . . . ?
Cl2 C36 C37 C38 177.5(4) . . . . ?
C35 C36 C37 C38 -1.1(9) . . . . ?
C36 C37 C38 C33 -1.8(8) . . . . ?
S2 C33 C38 C37 -177.1(4) . . . . ?
C34 C33 C38 C37 3.3(7) . . . . ?
P4 Ni2 P3 C39 95.35(14) . . . . ?
P4 Ni2 P3 C45 -140.19(16) . . . . ?
P4 Ni2 P3 C51 -17.40(15) . . . . ?
S3 Ni2 P3 C39 -99.38(14) . . . . ?
S3 Ni2 P3 C45 25.08(16) . . . . ?
S3 Ni2 P3 C51 147.87(15) . . . . ?
S4 Ni2 P3 C39 23.7(2) . . . . ?
S4 Ni2 P3 C45 148.1(2) . . . . ?
S4 Ni2 P3 C51 -89.1(2) . . . . ?
P3 Ni2 P4 C52 -1.30(15) . . . . ?
P3 Ni2 P4 C53 114.22(13) . . . . ?
P3 Ni2 P4 C59 -123.29(16) . . . . ?
S3 Ni2 P4 C52 -70.8(2) . . . . ?
S3 Ni2 P4 C53 44.7(2) . . . . ?
S3 Ni2 P4 C59 167.2(2) . . . . ?
S4 Ni2 P4 C52 163.85(15) . . . . ?
S4 Ni2 P4 C53 -80.63(13) . . . . ?
S4 Ni2 P4 C59 41.86(16) . . . . ?
P3 Ni2 S3 C65 150.81(17) . . . . ?
P4 Ni2 S3 C65 -139.7(2) . . . . ?
S4 Ni2 S3 C65 -15.86(17) . . . . ?
P3 Ni2 S4 C71 -173.22(19) . . . . ?
P4 Ni2 S4 C71 115.20(14) . . . . ?
S3 Ni2 S4 C71 -51.78(15) . . . . ?
Ni2 P3 C39 C40 10.1(4) . . . . ?
Ni2 P3 C39 C44 -169.4(3) . . . . ?
C45 P3 C39 C40 -123.8(3) . . . . ?
C45 P3 C39 C44 56.7(4) . . . . ?
C51 P3 C39 C40 127.0(3) . . . . ?
C51 P3 C39 C44 -52.5(4) . . . . ?
P3 C39 C40 C41 -176.6(3) . . . . ?
C44 C39 C40 C41 2.9(6) . . . . ?
C39 C40 C41 C42 -1.1(7) . . . . ?
C40 C41 C42 C43 -1.5(8) . . . . ?
C41 C42 C43 C44 2.2(8) . . . . ?
C42 C43 C44 C39 -0.4(8) . . . . ?
P3 C39 C44 C43 177.3(4) . . . . ?
C40 C39 C44 C43 -2.2(7) . . . . ?
Ni2 P3 C45 C46 66.1(4) . . . . ?
Ni2 P3 C45 C50 -113.3(4) . . . . ?
C39 P3 C45 C46 -169.1(4) . . . . ?
C39 P3 C45 C50 11.5(4) . . . . ?
C51 P3 C45 C46 -59.7(4) . . . . ?
C51 P3 C45 C50 120.9(4) . . . . ?
P3 C45 C46 C47 178.2(4) . . . . ?
C50 C45 C46 C47 -2.4(7) . . . . ?
C45 C46 C47 C48 1.8(8) . . . . ?
C46 C47 C48 C49 -0.2(8) . . . . ?
C47 C48 C49 C50 -0.7(8) . . . . ?
P3 C45 C50 C49 -179.2(4) . . . . ?
C46 C45 C50 C49 1.4(7) . . . . ?
C48 C49 C50 C45 0.1(8) . . . . ?
Ni2 P3 C51 C52 35.9(3) . . . . ?
C39 P3 C51 C52 -79.1(3) . . . . ?
C45 P3 C51 C52 169.5(3) . . . . ?
P3 C51 C52 P4 -36.6(3) . . . . ?
Ni2 P4 C52 C51 23.9(3) . . . . ?
C53 P4 C52 C51 -89.2(3) . . . . ?
C59 P4 C52 C51 158.8(3) . . . . ?
Ni2 P4 C53 C54 -64.6(3) . . . . ?
Ni2 P4 C53 C58 107.1(3) . . . . ?
C52 P4 C53 C54 52.9(4) . . . . ?
C52 P4 C53 C58 -135.4(3) . . . . ?
C59 P4 C53 C54 161.5(3) . . . . ?
C59 P4 C53 C58 -26.8(4) . . . . ?
P4 C53 C54 C55 172.0(3) . . . . ?
C58 C53 C54 C55 0.1(6) . . . . ?
C53 C54 C55 C56 0.5(7) . . . . ?
C54 C55 C56 C57 -0.3(7) . . . . ?
C55 C56 C57 C58 -0.6(8) . . . . ?
C56 C57 C58 C53 1.3(7) . . . . ?
P4 C53 C58 C57 -172.7(4) . . . . ?
C54 C53 C58 C57 -1.0(6) . . . . ?
Ni2 P4 C59 C60 16.6(4) . . . . ?
Ni2 P4 C59 C64 -168.1(3) . . . . ?
C52 P4 C59 C60 -109.2(4) . . . . ?
C52 P4 C59 C64 66.0(4) . . . . ?
C53 P4 C59 C60 137.9(4) . . . . ?
C53 P4 C59 C64 -46.9(4) . . . . ?
P4 C59 C60 C61 175.7(4) . . . . ?
C64 C59 C60 C61 0.4(7) . . . . ?
C59 C60 C61 C62 -0.1(8) . . . . ?
C60 C61 C62 C63 -0.1(8) . . . . ?
C61 C62 C63 C64 0.1(7) . . . . ?
C62 C63 C64 C59 0.2(7) . . . . ?
P4 C59 C64 C63 -175.7(3) . . . . ?
C60 C59 C64 C63 -0.5(6) . . . . ?
Ni2 S3 C65 C66 -67.5(4) . . . . ?
Ni2 S3 C65 C70 116.2(3) . . . . ?
S3 C65 C66 C67 -176.6(4) . . . . ?
C70 C65 C66 C67 -0.3(7) . . . . ?
C65 C66 C67 C68 0.4(8) . . . . ?
C66 C67 C68 Cl3 -179.9(4) . . . . ?
C66 C67 C68 C69 -0.4(8) . . . . ?
Cl3 C68 C69 C70 179.8(4) . . . . ?
C67 C68 C69 C70 0.3(8) . . . . ?
C68 C69 C70 C65 -0.2(8) . . . . ?
S3 C65 C70 C69 176.6(4) . . . . ?
C66 C65 C70 C69 0.2(7) . . . . ?
Ni2 S4 C71 C72 147.2(3) . . . . ?
Ni2 S4 C71 C76 -36.4(4) . . . . ?
S4 C71 C72 C73 176.7(4) . . . . ?
C76 C71 C72 C73 0.1(7) . . . . ?
C71 C72 C73 C74 -0.8(7) . . . . ?
C72 C73 C74 Cl4 -177.8(4) . . . . ?
C72 C73 C74 C75 1.6(7) . . . . ?
Cl4 C74 C75 C76 177.7(3) . . . . ?
C73 C74 C75 C76 -1.7(7) . . . . ?
S4 C71 C76 C75 -176.7(3) . . . . ?
C72 C71 C76 C75 -0.3(6) . . . . ?
C74 C75 C76 C71 1.1(6) . . . . ?
